data_9015147
loop_
_publ_author_name
'Kokkoros, P.'

_publ_section_title
;
 Ueber die Struktur von Adamin.
 _cod_database_code 1010925
;
_journal_name_full 'Zeitschrift fur Kristallographie'
_journal_page_first 417
_journal_page_last 434
_journal_volume 96
_journal_year 1937
_chemical_formula_sum 'As O5 Zn2'
_chemical_name_mineral Adamite
_space_group_IT_number 58
_symmetry_space_group_name_Hall '-P 2 2n'
_symmetry_space_group_name_H-M 'P n n m'
_cell_angle_alpha 90
_cell_angle_beta 90
_cell_angle_gamma 90
_cell_length_a 8.31
_cell_length_b 8.51
_cell_length_c 6.06
_cell_formula_units_Z 4
_cell_volume 428.552
_database_code_amcsd 0017648
_exptl_crystal_density_diffrn 4.428
_cod_duplicate_entry 1010925
_cod_original_formula_sum 'As Zn2 O5'
_cod_database_code 9015147

loop_
_space_group_symop_operation_xyz
x,y,z
1/2+x,1/2-y,1/2+z
1/2-x,1/2+y,1/2-z
1/2-x,1/2+y,1/2+z
1/2+x,1/2-y,1/2-z
x,y,-z
-x,-y,z
-x,-y,-z

loop_
_atom_site_label
_atom_site_fract_x
_atom_site_fract_y
_atom_site_fract_z
As1 0.24400 0.24400 0.00000
Zn1 0.36900 0.36100 0.50000
Zn2 0.50000 0.00000 0.25000
O1 0.10500 0.11600 0.00000
O2 0.40300 0.13900 0.00000
O3 0.40300 0.13900 0.50000
O4 0.23600 0.36100 0.25000

loop_
_cod_related_entry_id
_cod_related_entry_database
_cod_related_entry_code
1 AMCSD 0017648
